data_7200437
loop_
_publ_author_name
'Harada, Jun'
'Harakawa, Mayuko'
'Ogawa, Keiichiro'

_publ_section_title
;
 Crystalline-state conformational change of \b-nitrostyrenes and its
 freezing at low temperature
;
_journal_issue 4
_journal_name_full CrystEngComm
_journal_page_first 638
_journal_paper_doi 10.1039/b815869j
_journal_volume 11
_journal_year 2009
_chemical_formula_sum 'C10 H12 N2 O2'
_chemical_formula_weight 192.22
_chemical_melting_point 453.15
_chemical_name_common 4-Dimethylamino-beta-nitrostyrene
_chemical_name_systematic
;
4-Dimethylamino-\b-nitrostyrene
;
_space_group_IT_number 61
_symmetry_cell_setting orthorhombic
_symmetry_space_group_name_Hall '-P 2ac 2ab'
_symmetry_space_group_name_H-M 'P b c a'
_atom_sites_solution_hydrogens geom
_atom_sites_solution_primary direct
_atom_sites_solution_secondary difmap
_audit_creation_method SHELXL-97
_cell_angle_alpha 90.00
_cell_angle_beta 90.00
_cell_angle_gamma 90.00
_cell_formula_units_Z 8
_cell_length_a 10.2801(8)
_cell_length_b 7.4110(5)
_cell_length_c 25.2458(19)
_cell_measurement_reflns_used 4376
_cell_measurement_temperature 250
_cell_measurement_theta_max 30.0
_cell_measurement_theta_min 2.6
_cell_volume 1923.4(2)
_computing_cell_refinement 'SAINT (Bruker, 1998)'
_computing_data_collection 'SMART (Bruker, 1998)'
_computing_data_reduction SAINT
_computing_molecular_graphics 'SHELXTL (Sheldrick, 2008)'
_computing_publication_material SHELXTL
_computing_structure_refinement 'SHELXL-97 (Sheldrick, 2008)'
_computing_structure_solution 'SHELXS-97 (Sheldrick, 2008)'
_diffrn_ambient_temperature 250
_diffrn_detector_area_resol_mean 8.192
_diffrn_measured_fraction_theta_full 0.999
_diffrn_measured_fraction_theta_max 0.999
_diffrn_measurement_device_type 'Bruker SMART 1000 CCD diffractometer'
_diffrn_measurement_method \w_scan
_diffrn_radiation_monochromator graphite
_diffrn_radiation_source 'fine-focus sealed tube'
_diffrn_radiation_type MoK\a
_diffrn_radiation_wavelength 0.71073
_diffrn_reflns_av_R_equivalents 0.0264
_diffrn_reflns_av_sigmaI/netI 0.0130
_diffrn_reflns_limit_h_max 14
_diffrn_reflns_limit_h_min -14
_diffrn_reflns_limit_k_max 10
_diffrn_reflns_limit_k_min -10
_diffrn_reflns_limit_l_max 35
_diffrn_reflns_limit_l_min -35
_diffrn_reflns_number 28081
_diffrn_reflns_theta_full 30.03
_diffrn_reflns_theta_max 30.03
_diffrn_reflns_theta_min 1.61
_diffrn_standards_decay_% 0
_exptl_absorpt_coefficient_mu 0.094
_exptl_absorpt_correction_T_max 0.9814
_exptl_absorpt_correction_T_min 0.9633
_exptl_absorpt_correction_type multi-scan
_exptl_absorpt_process_details 'SADABS (Sheldrick, 2002)'
_exptl_crystal_colour red
_exptl_crystal_density_diffrn 1.328
_exptl_crystal_density_method 'not measured'
_exptl_crystal_description block
_exptl_crystal_F_000 816
_exptl_crystal_size_max 0.40
_exptl_crystal_size_mid 0.36
_exptl_crystal_size_min 0.20
_refine_diff_density_max 0.264
_refine_diff_density_min -0.236
_refine_diff_density_rms 0.043
_refine_ls_extinction_coef 0.0063(15)
_refine_ls_extinction_expression Fc^*^=kFc[1+0.001xFc^2^\l^3^/sin(2\q)]^-1/4^
_refine_ls_extinction_method SHELXL
_refine_ls_goodness_of_fit_ref 1.031
_refine_ls_hydrogen_treatment constr
_refine_ls_matrix_type full
_refine_ls_number_parameters 163
_refine_ls_number_reflns 2816
_refine_ls_number_restraints 15
_refine_ls_restrained_S_all 1.033
_refine_ls_R_factor_all 0.0702
_refine_ls_R_factor_gt 0.0535
_refine_ls_shift/su_max 0.000
_refine_ls_shift/su_mean 0.000
_refine_ls_structure_factor_coef Fsqd
_refine_ls_weighting_details 'calc w=1/[\s^2^(Fo^2^)+(0.0769P)^2^+0.6363P] where P=(Fo^2^+2Fc^2^)/3'
_refine_ls_weighting_scheme calc
_refine_ls_wR_factor_gt 0.1497
_refine_ls_wR_factor_ref 0.1697
_reflns_number_gt 2159
_reflns_number_total 2816
_reflns_threshold_expression >2sigma(I)
_cod_data_source_file b815869j.txt
_cod_data_source_block nme2250k
_cod_depositor_comments
;
The following automatic conversions were performed:

'_chemical_melting_point' value '180_C' was changed to '453.15' - it
was converted from degrees Celsius(C) to Kelvins(K).

Automatic conversion script
Id: cif_fix_values 1646 2011-03-28 12:23:43Z adriana 
;
_cod_original_sg_symbol_H-M P_b_c_a
_cod_database_code 7200437

loop_
_symmetry_equiv_pos_as_xyz
'x, y, z'
'-x+1/2, -y, z+1/2'
'-x, y+1/2, -z+1/2'
'x+1/2, -y+1/2, -z'
'-x, -y, -z'
'x-1/2, y, -z-1/2'
'x, -y-1/2, z-1/2'
'-x-1/2, y-1/2, z'

loop_
_atom_site_label
_atom_site_type_symbol
_atom_site_fract_x
_atom_site_fract_y
_atom_site_fract_z
_atom_site_U_iso_or_equiv
_atom_site_adp_type
_atom_site_occupancy
_atom_site_symmetry_multiplicity
_atom_site_calc_flag
_atom_site_refinement_flags
_atom_site_disorder_assembly
_atom_site_disorder_group
N1A N 0.3734(3) 0.1184(3) 0.36429(8) 0.0543(6) Uani 0.80 1 d PD A 1
N2A N 0.3968(5) 0.2256(5) 0.67819(10) 0.0425(6) Uani 0.80 1 d PD A 1
O1A O 0.4592(3) 0.2128(7) 0.34582(18) 0.0814(9) Uani 0.80 1 d PD A 1
O2A O 0.3018(2) 0.0301(4) 0.33470(7) 0.0875(8) Uani 0.80 1 d PD A 1
C1A C 0.41603(15) 0.1986(2) 0.51124(6) 0.0342(3) Uani 0.80 1 d PD A 1
C2A C 0.50333(17) 0.3017(3) 0.54120(7) 0.0374(4) Uani 0.80 1 d P A 1
H2A H 0.5683 0.3675 0.5235 0.045 Uiso 0.80 1 calc PR A 1
C3A C 0.4976(2) 0.3106(4) 0.59571(9) 0.0367(3) Uani 0.80 1 d P A 1
H3A H 0.5586 0.3812 0.6141 0.044 Uiso 0.80 1 calc PR A 1
C4A C 0.4014(3) 0.2151(4) 0.62437(7) 0.0324(3) Uani 0.80 1 d PD A 1
C5A C 0.3150(2) 0.1074(3) 0.59402(7) 0.0386(4) Uani 0.80 1 d P A 1
H5A H 0.2506 0.0395 0.6114 0.046 Uiso 0.80 1 calc PR A 1
C6A C 0.32332(16) 0.1000(2) 0.53972(7) 0.0378(4) Uani 0.80 1 d P A 1
H6A H 0.2647 0.0263 0.5211 0.045 Uiso 0.80 1 calc PR A 1
C7A C 0.42719(16) 0.1976(2) 0.45437(6) 0.0386(4) Uani 0.80 1 d PD A 1
H7A H 0.4945 0.2676 0.4398 0.046 Uiso 0.80 1 calc PR A 1
C8A C 0.35231(17) 0.1081(3) 0.42007(6) 0.0445(4) Uani 0.80 1 d PD A 1
H8A H 0.2839 0.0363 0.4330 0.053 Uiso 0.80 1 calc PR A 1
C9A C 0.4957(8) 0.3269(12) 0.7068(2) 0.0584(7) Uani 0.80 1 d PD A 1
H91A H 0.4783 0.3207 0.7445 0.088 Uiso 0.80 1 calc PR A 1
H92A H 0.4940 0.4519 0.6954 0.088 Uiso 0.80 1 calc PR A 1
H93A H 0.5806 0.2757 0.6995 0.088 Uiso 0.80 1 calc PR A 1
C10A C 0.3006(9) 0.1238(13) 0.7082(3) 0.0641(10) Uani 0.80 1 d PD A 1
H101 H 0.3026 0.1617 0.7450 0.096 Uiso 0.80 1 calc PR A 1
H102 H 0.3205 -0.0040 0.7060 0.096 Uiso 0.80 1 calc PR A 1
H103 H 0.2148 0.1457 0.6936 0.096 Uiso 0.80 1 calc PR A 1
N1B N 0.3995(13) 0.156(2) 0.3684(4) 0.0603(10) Uiso 0.20 1 d PD B 2
N2B N 0.392(3) 0.248(3) 0.6784(5) 0.0603(10) Uiso 0.20 1 d PD B 2
O1B O 0.4890(14) 0.230(2) 0.3444(8) 0.0603(10) Uiso 0.20 1 d PD B 2
O2B O 0.3130(9) 0.0524(12) 0.3524(4) 0.0603(10) Uiso 0.20 1 d PD B 2
C1B C 0.3781(8) 0.1604(12) 0.5173(3) 0.0603(10) Uiso 0.20 1 d PGD B 2
C2B C 0.4748(9) 0.2740(14) 0.5365(4) 0.0603(10) Uiso 0.20 1 d PG B 2
H2B H 0.5317 0.3319 0.5128 0.072 Uiso 0.20 1 calc PR B 2
C3B C 0.4875(12) 0.3019(19) 0.5907(4) 0.0603(10) Uiso 0.20 1 d PG B 2
H3B H 0.5529 0.3787 0.6036 0.072 Uiso 0.20 1 calc PR B 2
C4B C 0.4034(14) 0.216(2) 0.6257(3) 0.0603(10) Uiso 0.20 1 d PGD B 2
C5B C 0.3066(11) 0.1028(18) 0.6065(3) 0.0603(10) Uiso 0.20 1 d PG B 2
H5B H 0.2497 0.0449 0.6302 0.072 Uiso 0.20 1 calc PR B 2
C6B C 0.2940(8) 0.0748(12) 0.5523(4) 0.0603(10) Uiso 0.20 1 d PG B 2
H6B H 0.2285 -0.0020 0.5394 0.072 Uiso 0.20 1 calc PR B 2
C7B C 0.3609(9) 0.1326(12) 0.4617(3) 0.0603(10) Uiso 0.20 1 d PD B 2
H7B H 0.2924 0.0557 0.4518 0.072 Uiso 0.20 1 calc PR B 2
C8B C 0.4290(9) 0.2012(12) 0.4230(3) 0.0603(10) Uiso 0.20 1 d PD B 2
H8B H 0.4978 0.2805 0.4307 0.072 Uiso 0.20 1 calc PR B 2
C9B C 0.494(3) 0.328(5) 0.7104(11) 0.0603(10) Uiso 0.20 1 d PD B 2
H91B H 0.5571 0.2365 0.7196 0.090 Uiso 0.20 1 calc PR B 2
H92B H 0.4560 0.3777 0.7425 0.090 Uiso 0.20 1 calc PR B 2
H93B H 0.5358 0.4236 0.6905 0.090 Uiso 0.20 1 calc PR B 2
C10B C 0.312(4) 0.126(5) 0.7084(13) 0.0603(10) Uiso 0.20 1 d PD B 2
H104 H 0.2206 0.1544 0.7025 0.090 Uiso 0.20 1 calc PR B 2
H105 H 0.3316 0.1370 0.7458 0.090 Uiso 0.20 1 calc PR B 2
H106 H 0.3283 0.0027 0.6970 0.090 Uiso 0.20 1 calc PR B 2

loop_
_atom_site_aniso_label
_atom_site_aniso_U_11
_atom_site_aniso_U_22
_atom_site_aniso_U_33
_atom_site_aniso_U_23
_atom_site_aniso_U_13
_atom_site_aniso_U_12
N1A 0.0624(15) 0.0634(16) 0.0372(8) -0.0083(8) -0.0103(8) 0.0213(12)
N2A 0.0449(9) 0.0477(15) 0.0347(7) 0.0018(6) 0.0056(5) -0.0029(10)
O1A 0.093(3) 0.0968(19) 0.0548(10) 0.0045(12) 0.0009(19) -0.0042(19)
O2A 0.0884(14) 0.1221(18) 0.0519(10) -0.0359(11) -0.0279(9) 0.0184(12)
C1A 0.0356(7) 0.0324(7) 0.0346(7) -0.0011(6) -0.0051(6) 0.0061(6)
C2A 0.0391(9) 0.0385(8) 0.0347(8) 0.0004(6) -0.0014(6) -0.0036(6)
C3A 0.0374(8) 0.0395(8) 0.0331(8) -0.0008(6) -0.0019(6) -0.0056(6)
C4A 0.0318(7) 0.0301(6) 0.0353(7) 0.0010(5) -0.0010(5) 0.0036(5)
C5A 0.0344(7) 0.0384(8) 0.0432(10) 0.0001(8) -0.0017(7) -0.0042(6)
C6A 0.0338(7) 0.0360(8) 0.0436(9) -0.0021(7) -0.0075(7) -0.0011(6)
C7A 0.0427(8) 0.0386(8) 0.0346(8) 0.0004(6) -0.0028(6) 0.0085(6)
C8A 0.0435(8) 0.0552(10) 0.0346(8) -0.0056(7) -0.0056(6) 0.0115(7)
C9A 0.0654(12) 0.0766(14) 0.0333(12) -0.0064(11) -0.0060(10) -0.0064(11)
C10A 0.065(3) 0.0698(14) 0.0578(12) 0.0200(11) 0.0206(14) -0.0029(15)

loop_
_atom_type_symbol
_atom_type_description
_atom_type_scat_dispersion_real
_atom_type_scat_dispersion_imag
_atom_type_scat_source
C C 0.0033 0.0016 'International Tables Vol C Tables 4.2.6.8 and 6.1.1.4'
H H 0.0000 0.0000 'International Tables Vol C Tables 4.2.6.8 and 6.1.1.4'
N N 0.0061 0.0033 'International Tables Vol C Tables 4.2.6.8 and 6.1.1.4'
O O 0.0106 0.0060 'International Tables Vol C Tables 4.2.6.8 and 6.1.1.4'

loop_
_geom_angle_atom_site_label_1
_geom_angle_atom_site_label_2
_geom_angle_atom_site_label_3
_geom_angle
_geom_angle_site_symmetry_1
_geom_angle_site_symmetry_3
_geom_angle_publ_flag
O1A N1A O2A 120.2(3) . . ?
O1A N1A C8A 121.2(3) . . ?
O2A N1A C8A 118.5(3) . . ?
C4A N2A C9A 120.0(4) . . ?
C4A N2A C10A 120.9(5) . . ?
C9A N2A C10A 118.9(5) . . ?
C6A C1A C2A 116.34(14) . . ?
C6A C1A C7A 124.31(15) . . ?
C2A C1A C7A 119.35(15) . . ?
C3A C2A C1A 122.51(14) . . ?
C2A C3A C4A 121.09(14) . . ?
N2A C4A C3A 120.4(3) . . ?
N2A C4A C5A 123.3(3) . . ?
C3A C4A C5A 116.27(14) . . ?
C6A C5A C4A 121.46(15) . . ?
C5A C6A C1A 122.29(14) . . ?
C8A C7A C1A 127.10(18) . . ?
C7A C8A N1A 121.73(19) . . ?
O1B N1B O2B 130.5(13) . . ?
O1B N1B C8B 102.2(13) . . ?
O2B N1B C8B 126.8(12) . . ?
C4B N2B C10B 117(2) . . ?
C4B N2B C9B 124(2) . . ?
C10B N2B C9B 112(2) . . ?
C2B C1B C6B 120.0 . . ?
C2B C1B C7B 121.1(7) . . ?
C6B C1B C7B 118.8(7) . . ?
C3B C2B C1B 120.0 . . ?
C4B C3B C2B 120.0 . . ?
N2B C4B C3B 126.8(14) . . ?
N2B C4B C5B 112.6(14) . . ?
C3B C4B C5B 120.0 . . ?
C6B C5B C4B 120.0 . . ?
C5B C6B C1B 120.0 . . ?
C8B C7B C1B 127.8(9) . . ?
C7B C8B N1B 120.7(9) . . ?

loop_
_geom_bond_atom_site_label_1
_geom_bond_atom_site_label_2
_geom_bond_distance
_geom_bond_site_symmetry_2
_geom_bond_publ_flag
N1A O1A 1.219(3) . ?
N1A O2A 1.236(3) . ?
N1A C8A 1.427(3) . ?
N2A C4A 1.362(3) . ?
N2A C9A 1.455(4) . ?
N2A C10A 1.456(3) . ?
C1A C6A 1.399(2) . ?
C1A C2A 1.401(2) . ?
C1A C7A 1.440(2) . ?
C2A C3A 1.379(2) . ?
C3A C4A 1.415(2) . ?
C4A C5A 1.419(2) . ?
C5A C6A 1.375(2) . ?
C7A C8A 1.335(2) . ?
N1B O1B 1.228(9) . ?
N1B O2B 1.243(8) . ?
N1B C8B 1.451(9) . ?
N2B C4B 1.356(10) . ?
N2B C10B 1.443(10) . ?
N2B C9B 1.447(10) . ?
C1B C2B 1.3900 . ?
C1B C6B 1.3900 . ?
C1B C7B 1.431(8) . ?
C2B C3B 1.3900 . ?
C3B C4B 1.3900 . ?
C4B C5B 1.3900 . ?
C5B C6B 1.3900 . ?
C7B C8B 1.303(8) . ?

loop_
_geom_torsion_atom_site_label_1
_geom_torsion_atom_site_label_2
_geom_torsion_atom_site_label_3
_geom_torsion_atom_site_label_4
_geom_torsion
_geom_torsion_site_symmetry_1
_geom_torsion_site_symmetry_2
_geom_torsion_site_symmetry_3
_geom_torsion_site_symmetry_4
_geom_torsion_publ_flag
C6A C1A C2A C3A -1.5(2) . . . . ?
C7A C1A C2A C3A 179.32(18) . . . . ?
C1A C2A C3A C4A -0.3(2) . . . . ?
C9A N2A C4A C3A -3.6(6) . . . . ?
C10A N2A C4A C3A -178.2(6) . . . . ?
C9A N2A C4A C5A 174.8(5) . . . . ?
C10A N2A C4A C5A 0.2(7) . . . . ?
C2A C3A C4A N2A -179.8(3) . . . . ?
C2A C3A C4A C5A 1.7(2) . . . . ?
N2A C4A C5A C6A -179.7(3) . . . . ?
C3A C4A C5A C6A -1.3(2) . . . . ?
C4A C5A C6A C1A -0.5(2) . . . . ?
C2A C1A C6A C5A 1.9(2) . . . . ?
C7A C1A C6A C5A -178.94(17) . . . . ?
C6A C1A C7A C8A 1.2(3) . . . . ?
C2A C1A C7A C8A -179.69(16) . . . . ?
C1A C7A C8A N1A 179.91(18) . . . . ?
O1A N1A C8A C7A -1.6(4) . . . . ?
O2A N1A C8A C7A 178.9(2) . . . . ?
C6B C1B C2B C3B 0.0 . . . . ?
C7B C1B C2B C3B 178.5(10) . . . . ?
C1B C2B C3B C4B 0.0 . . . . ?
C10B N2B C4B C3B -171(2) . . . . ?
C9B N2B C4B C3B -23(3) . . . . ?
C10B N2B C4B C5B 18(3) . . . . ?
C9B N2B C4B C5B 166(2) . . . . ?
C2B C3B C4B N2B -170(2) . . . . ?
C2B C3B C4B C5B 0.0 . . . . ?
N2B C4B C5B C6B 171.7(17) . . . . ?
C3B C4B C5B C6B 0.0 . . . . ?
C4B C5B C6B C1B 0.0 . . . . ?
C2B C1B C6B C5B 0.0 . . . . ?
C7B C1B C6B C5B -178.5(9) . . . . ?
C2B C1B C7B C8B 1.2(14) . . . . ?
C6B C1B C7B C8B 179.7(9) . . . . ?
C1B C7B C8B N1B 179.0(11) . . . . ?
O1B N1B C8B C7B -173.8(13) . . . . ?
O2B N1B C8B C7B -1(2) . . . . ?
